data_7204447
loop_
_publ_author_name
'Suzuki, Takanori'
'Yamamoto, Rie'
'Higuchi, Hiroki'
'Hirota, Erika'
'Ohkita, Masakazu'
'Tsuji, Takashi'

_publ_section_title
;
 Electrochiroptical response of a hexaarylethane derivative with a
 helical ??-skeleton: drastic UV???Vis and CD spectral changes upon
 electrolysis of
 4???,5???-dibromodispiro[xanthene-9,9???(9???H,10???H)-phenanthrene-10???,9???-xanthene]
;
_journal_issue 11
_journal_name_full 'Journal of the Chemical Society, Perkin Transactions 2'
_journal_page_first 1937
_journal_paper_doi 10.1039/b204515j
_journal_year 2002
_chemical_formula_moiety 'C40 H28 O2 '
_chemical_formula_sum 'C40 H28 O2'
_chemical_formula_weight 540.66
_space_group_IT_number 14
_symmetry_cell_setting monoclinic
_symmetry_Int_Tables_number 14
_symmetry_space_group_name_Hall '-P 2yn'
_symmetry_space_group_name_H-M 'P 1 21/n 1'
_audit_creation_date 'Mon Apr  8 15:46:22 2002'
_audit_creation_method 'by teXsan'
_cell_angle_alpha 90
_cell_angle_beta 97.049(7)
_cell_angle_gamma 90
_cell_formula_units_Z 4
_cell_length_a 10.059(5)
_cell_length_b 14.309(7)
_cell_length_c 19.109(10)
_cell_measurement_reflns_used 6588
_cell_measurement_temperature 153.2
_cell_measurement_theta_max 27.5
_cell_measurement_theta_min 3.1
_cell_volume 2730(2)
_computing_cell_refinement CRYSTALCLEAR
_computing_data_collection CRYSTALCLEAR
_computing_data_reduction 'teXsan Ver. 1.11'
_computing_publication_material 'teXsan Ver. 1.11'
_computing_structure_refinement 'teXsan Ver. 1.10'
_computing_structure_solution SAPI91
_diffrn_detector_area_resol_mean 14.62
_diffrn_measured_fraction_theta_full 0.9634
_diffrn_measured_fraction_theta_max 0.9634
_diffrn_measurement_device_type 'Rigaku/MSC Mercury CCD'
_diffrn_measurement_method \w
_diffrn_radiation_type 'Mo K\a'
_diffrn_radiation_wavelength 0.7107
_diffrn_reflns_av_R_equivalents 0.038
_diffrn_reflns_limit_h_max 13
_diffrn_reflns_limit_h_min -7
_diffrn_reflns_limit_k_max 17
_diffrn_reflns_limit_k_min -17
_diffrn_reflns_limit_l_max 24
_diffrn_reflns_limit_l_min -24
_diffrn_reflns_number 352
_diffrn_reflns_theta_full 27.49
_diffrn_reflns_theta_max 27.49
_exptl_absorpt_coefficient_mu 0.079
_exptl_absorpt_correction_T_max 0.996
_exptl_absorpt_correction_T_min 0.996
_exptl_absorpt_correction_type none
_exptl_crystal_colour Colorless
_exptl_crystal_density_diffrn 1.315
_exptl_crystal_density_method 'not measured'
_exptl_crystal_description plate
_exptl_crystal_size_max 0.400
_exptl_crystal_size_mid 0.200
_exptl_crystal_size_min 0.050
_refine_diff_density_max 0.33
_refine_diff_density_min -0.34
_refine_ls_extinction_method none
_refine_ls_goodness_of_fit_ref 1.410
_refine_ls_hydrogen_treatment noref
_refine_ls_number_parameters 379
_refine_ls_number_reflns 2925
_refine_ls_R_factor_gt 0.0567
_refine_ls_shift/su_max 0.0014
_refine_ls_structure_factor_coef F
_refine_ls_weighting_details 'w = 1/[\s^2^(Fo) + 0.00063|Fo|^2^]'
_refine_ls_weighting_scheme calc
_refine_ls_wR_factor_ref 0.0642
_reflns_number_gt 2925
_reflns_number_total 6033
_reflns_threshold_expression F^2^>3.0\s(F^2^)
_cod_data_source_file b204515j.txt
_cod_data_source_block 011026_1b
_cod_original_cell_volume 2729(2)
_cod_original_formula_sum 'C40 H28 O2 '
_cod_database_code 7204447

loop_
_symmetry_equiv_pos_as_xyz
x,y,z
1/2-x,1/2+y,1/2-z
-x,-y,-z
1/2+x,1/2-y,1/2+z

loop_
_atom_site_label
_atom_site_type_symbol
_atom_site_fract_x
_atom_site_fract_y
_atom_site_fract_z
_atom_site_U_iso_or_equiv
_atom_site_adp_type
_atom_site_occupancy
_atom_site_calc_flag
_atom_site_refinement_flags
_atom_site_disorder_assembly
_atom_site_disorder_group
O(1) O -0.2232(2) -0.3317(2) -1.2840(1) 0.0364(7) Uani 1.00 d . . .
O(2) O -0.5776(2) -0.2858(1) -1.4011(1) 0.0290(6) Uani 1.00 d . . .
C(1) C -0.6241(3) -0.4411(2) -1.1416(2) 0.0280(9) Uani 1.00 d . . .
C(2) C -0.5314(3) -0.4693(2) -1.1868(2) 0.0243(9) Uani 1.00 d . . .
C(3) C -0.5051(3) -0.5639(2) -1.1939(2) 0.0294(9) Uani 1.00 d . . .
C(4) C -0.5778(4) -0.6301(2) -1.1622(2) 0.039(1) Uani 1.00 d . . .
C(5) C -0.6803(4) -0.6019(3) -1.1254(2) 0.043(1) Uani 1.00 d . . .
C(6) C -0.7068(4) -0.5083(2) -1.1149(2) 0.039(1) Uani 1.00 d . . .
C(7) C -0.6402(3) -0.3399(2) -1.1277(2) 0.0272(9) Uani 1.00 d . . .
C(8) C -0.6300(3) -0.2768(2) -1.1829(2) 0.0227(8) Uani 1.00 d . . .
C(9) C -0.6719(3) -0.1850(2) -1.1766(2) 0.0313(10) Uani 1.00 d . . .
C(10) C -0.7099(4) -0.1536(2) -1.1134(2) 0.042(1) Uani 1.00 d . . .
C(11) C -0.6995(4) -0.2114(3) -1.0559(2) 0.045(1) Uani 1.00 d . . .
C(12) C -0.6625(4) -0.3045(3) -1.0610(2) 0.039(1) Uani 1.00 d . . .
C(13) C -0.4640(3) -0.3948(2) -1.2275(2) 0.0224(8) Uani 1.00 d . . .
C(14) C -0.4202(3) -0.4311(2) -1.2962(2) 0.0251(9) Uani 1.00 d . . .
C(15) C -0.4945(4) -0.4963(2) -1.3393(2) 0.0311(10) Uani 1.00 d . . .
C(16) C -0.4568(4) -0.5239(2) -1.4033(2) 0.042(1) Uani 1.00 d . . .
C(17) C -0.3443(5) -0.4861(3) -1.4263(2) 0.050(1) Uani 1.00 d . . .
C(18) C -0.2688(4) -0.4211(3) -1.3857(2) 0.040(1) Uani 1.00 d . . .
C(19) C -0.3074(3) -0.3955(2) -1.3213(2) 0.0306(10) Uani 1.00 d . . .
C(20) C -0.2274(3) -0.3278(2) -1.2120(2) 0.0296(10) Uani 1.00 d . . .
C(21) C -0.1134(3) -0.2913(2) -1.1737(2) 0.039(1) Uani 1.00 d . . .
C(22) C -0.1071(4) -0.2863(2) -1.1007(2) 0.040(1) Uani 1.00 d . . .
C(23) C -0.2118(4) -0.3197(2) -1.0682(2) 0.0343(10) Uani 1.00 d . . .
C(24) C -0.3246(3) -0.3556(2) -1.1078(2) 0.0288(9) Uani 1.00 d . . .
C(25) C -0.3376(3) -0.3581(2) -1.1813(2) 0.0217(8) Uani 1.00 d . . .
C(26) C -0.5730(3) -0.3101(2) -1.2489(2) 0.0209(8) Uani 1.00 d . . .
C(27) C -0.6874(3) -0.3442(2) -1.3034(2) 0.0224(9) Uani 1.00 d . . .
C(28) C -0.8031(3) -0.3873(2) -1.2850(2) 0.0266(9) Uani 1.00 d . . .
C(29) C -0.9036(3) -0.4189(2) -1.3346(2) 0.0320(10) Uani 1.00 d . . .
C(30) C -0.8940(3) -0.4063(2) -1.4059(2) 0.0331(10) Uani 1.00 d . . .
C(31) C -0.7837(3) -0.3615(2) -1.4261(2) 0.0284(9) Uani 1.00 d . . .
C(32) C -0.6827(3) -0.3313(2) -1.3753(2) 0.0241(9) Uani 1.00 d . . .
C(33) C -0.5004(3) -0.2269(2) -1.3548(2) 0.0283(9) Uani 1.00 d . . .
C(34) C -0.4256(4) -0.1622(2) -1.3871(2) 0.038(1) Uani 1.00 d . . .
C(35) C -0.3482(4) -0.0987(3) -1.3462(2) 0.046(1) Uani 1.00 d . . .
C(36) C -0.3472(4) -0.1002(2) -1.2737(2) 0.039(1) Uani 1.00 d . . .
C(37) C -0.4201(3) -0.1659(2) -1.2421(2) 0.0302(10) Uani 1.00 d . . .
C(38) C -0.4993(3) -0.2324(2) -1.2826(2) 0.0234(9) Uani 1.00 d . . .
C(39) C -0.8317(5) -0.4828(3) -1.0811(3) 0.072(2) Uani 1.00 d . . .
C(40) C -0.6314(5) -0.3599(3) -0.9940(2) 0.067(2) Uani 1.00 d . . .
H(1) H -0.4352 -0.5834 -1.2214 0.0366 Uiso 1.00 calc . . .
H(2) H -0.5559 -0.6957 -1.1655 0.0500 Uiso 1.00 calc . . .
H(3) H -0.7351 -0.6488 -1.1060 0.0521 Uiso 1.00 calc . . .
H(4) H -0.6751 -0.1430 -1.2175 0.0408 Uiso 1.00 calc . . .
H(5) H -0.7442 -0.0901 -1.1095 0.0529 Uiso 1.00 calc . . .
H(6) H -0.7168 -0.1878 -1.0108 0.0568 Uiso 1.00 calc . . .
H(7) H -0.5751 -0.5219 -1.3237 0.0395 Uiso 1.00 calc . . .
H(8) H -0.5096 -0.5702 -1.4314 0.0514 Uiso 1.00 calc . . .
H(9) H -0.3201 -0.5053 -1.4711 0.0593 Uiso 1.00 calc . . .
H(10) H -0.1909 -0.3935 -1.4021 0.0481 Uiso 1.00 calc . . .
H(11) H -0.0393 -0.2707 -1.1980 0.0466 Uiso 1.00 calc . . .
H(12) H -0.0298 -0.2590 -1.0730 0.0489 Uiso 1.00 calc . . .
H(13) H -0.2059 -0.3182 -1.0174 0.0416 Uiso 1.00 calc . . .
H(14) H -0.3972 -0.3793 -1.0843 0.0350 Uiso 1.00 calc . . .
H(15) H -0.8121 -0.3933 -1.2353 0.0326 Uiso 1.00 calc . . .
H(16) H -0.9810 -0.4504 -1.3199 0.0415 Uiso 1.00 calc . . .
H(17) H -0.9638 -0.4288 -1.4406 0.0391 Uiso 1.00 calc . . .
H(18) H -0.7757 -0.3514 -1.4753 0.0343 Uiso 1.00 calc . . .
H(19) H -0.4288 -0.1616 -1.4378 0.0442 Uiso 1.00 calc . . .
H(20) H -0.2942 -0.0541 -1.3686 0.0538 Uiso 1.00 calc . . .
H(21) H -0.2965 -0.0537 -1.2449 0.0475 Uiso 1.00 calc . . .
H(22) H -0.4172 -0.1669 -1.1917 0.0381 Uiso 1.00 calc . . .
H(23) H -0.8388 -0.4150 -1.0773 0.0873 Uiso 1.00 calc . . .
H(24) H -0.9110 -0.5039 -1.1090 0.0873 Uiso 1.00 calc . . .
H(25) H -0.8288 -0.5077 -1.0349 0.0873 Uiso 1.00 calc . . .
H(26) H -0.7067 -0.3624 -0.9680 0.0809 Uiso 1.00 calc . . .
H(27) H -0.6063 -0.4231 -1.0035 0.0809 Uiso 1.00 calc . . .
H(28) H -0.5578 -0.3324 -0.9639 0.0809 Uiso 1.00 calc . . .

loop_
_atom_site_aniso_label
_atom_site_aniso_U_11
_atom_site_aniso_U_22
_atom_site_aniso_U_33
_atom_site_aniso_U_12
_atom_site_aniso_U_13
_atom_site_aniso_U_23
O(1) 0.025(1) 0.053(2) 0.032(1) 0.000(1) 0.005(1) 0.006(1)
O(2) 0.027(1) 0.031(1) 0.029(1) -0.006(1) 0.002(1) 0.003(1)
C(1) 0.025(2) 0.031(2) 0.027(2) 0.000(1) -0.001(2) 0.007(2)
C(2) 0.024(2) 0.023(2) 0.025(2) -0.002(1) -0.004(2) 0.002(1)
C(3) 0.032(2) 0.026(2) 0.029(2) 0.000(2) 0.000(2) -0.001(2)
C(4) 0.048(2) 0.029(2) 0.038(2) -0.005(2) -0.007(2) 0.002(2)
C(5) 0.044(2) 0.036(2) 0.048(3) -0.015(2) 0.002(2) 0.014(2)
C(6) 0.031(2) 0.043(2) 0.041(2) -0.003(2) 0.003(2) 0.013(2)
C(7) 0.019(2) 0.037(2) 0.027(2) 0.003(1) 0.004(1) -0.004(2)
C(8) 0.016(2) 0.026(2) 0.025(2) -0.002(1) 0.001(1) -0.005(1)
C(9) 0.028(2) 0.026(2) 0.040(2) -0.001(1) 0.007(2) -0.006(2)
C(10) 0.036(2) 0.042(2) 0.048(2) 0.008(2) 0.007(2) -0.015(2)
C(11) 0.041(2) 0.064(3) 0.030(2) 0.012(2) 0.007(2) -0.016(2)
C(12) 0.035(2) 0.053(2) 0.029(2) 0.010(2) 0.004(2) -0.002(2)
C(13) 0.022(2) 0.021(2) 0.024(2) 0.001(1) 0.004(1) 0.000(1)
C(14) 0.025(2) 0.025(2) 0.024(2) 0.007(1) 0.000(2) 0.002(1)
C(15) 0.036(2) 0.028(2) 0.029(2) 0.009(2) 0.000(2) -0.002(2)
C(16) 0.051(3) 0.043(2) 0.030(2) 0.018(2) -0.006(2) -0.009(2)
C(17) 0.059(3) 0.070(3) 0.021(2) 0.033(2) 0.005(2) -0.002(2)
C(18) 0.029(2) 0.063(3) 0.028(2) 0.020(2) 0.007(2) 0.012(2)
C(19) 0.025(2) 0.041(2) 0.025(2) 0.013(2) 0.001(2) 0.003(2)
C(20) 0.024(2) 0.035(2) 0.029(2) 0.002(2) 0.000(2) 0.006(2)
C(21) 0.022(2) 0.043(2) 0.049(2) -0.005(2) -0.004(2) 0.007(2)
C(22) 0.032(2) 0.038(2) 0.047(2) -0.006(2) -0.012(2) 0.002(2)
C(23) 0.037(2) 0.035(2) 0.029(2) 0.005(2) -0.007(2) -0.003(2)
C(24) 0.024(2) 0.029(2) 0.032(2) 0.002(1) 0.000(2) -0.001(2)
C(25) 0.022(2) 0.018(1) 0.024(2) 0.000(1) -0.001(1) 0.000(1)
C(26) 0.019(2) 0.019(1) 0.023(2) 0.000(1) -0.001(1) 0.000(1)
C(27) 0.022(2) 0.018(2) 0.026(2) 0.003(1) -0.001(1) -0.001(1)
C(28) 0.023(2) 0.026(2) 0.030(2) 0.002(1) 0.002(2) 0.002(1)
C(29) 0.023(2) 0.033(2) 0.039(2) -0.006(1) -0.001(2) 0.001(2)
C(30) 0.026(2) 0.030(2) 0.041(2) -0.004(2) -0.006(2) -0.003(2)
C(31) 0.033(2) 0.026(2) 0.025(2) 0.002(2) -0.002(2) -0.001(1)
C(32) 0.023(2) 0.019(2) 0.030(2) 0.004(1) 0.003(2) 0.001(1)
C(33) 0.021(2) 0.030(2) 0.033(2) -0.001(2) 0.000(2) 0.004(2)
C(34) 0.034(2) 0.043(2) 0.038(2) -0.008(2) 0.005(2) 0.010(2)
C(35) 0.043(2) 0.043(2) 0.052(3) -0.018(2) 0.008(2) 0.010(2)
C(36) 0.031(2) 0.033(2) 0.054(3) -0.012(2) 0.004(2) -0.005(2)
C(37) 0.027(2) 0.027(2) 0.037(2) -0.002(2) 0.003(2) -0.002(2)
C(38) 0.019(2) 0.021(2) 0.031(2) 0.003(1) 0.004(1) 0.001(1)
C(39) 0.048(3) 0.070(3) 0.103(4) -0.001(2) 0.033(3) 0.029(3)
C(40) 0.068(3) 0.105(4) 0.031(2) 0.033(3) 0.014(2) 0.008(2)

loop_
_atom_type_symbol
_atom_type_description
_atom_type_scat_dispersion_real
_atom_type_scat_dispersion_imag
_atom_type_scat_source
O O 0.011 0.006
;
International Tables for Crystallography (1992, Vol. C, Tables 4.2.6.8 
and 6.1.1.1)
;
C C 0.003 0.002
;
International Tables for Crystallography (1992, Vol. C, Tables 4.2.6.8 
and 6.1.1.1)
;
H H 0.000 0.000
;
International Tables for Crystallography (1992, Vol. C, Table 6.1.1.2)
;

loop_
_geom_angle_atom_site_label_1
_geom_angle_atom_site_label_2
_geom_angle_atom_site_label_3
_geom_angle
_geom_angle_site_symmetry_1
_geom_angle_site_symmetry_2
_geom_angle_site_symmetry_3
_geom_angle_publ_flag
C(19) O(1) C(20) 116.6(3) . . . yes
C(32) O(2) C(33) 116.8(2) . . . yes
C(2) C(1) C(6) 119.6(3) . . . yes
C(2) C(1) C(7) 119.0(3) . . . yes
C(6) C(1) C(7) 121.2(3) . . . yes
C(1) C(2) C(3) 119.2(3) . . . yes
C(1) C(2) C(13) 118.8(3) . . . yes
C(3) C(2) C(13) 121.9(3) . . . yes
C(2) C(3) C(4) 120.5(3) . . . yes
C(3) C(4) C(5) 119.6(3) . . . yes
C(4) C(5) C(6) 121.8(3) . . . yes
C(1) C(6) C(5) 118.3(3) . . . yes
C(1) C(6) C(39) 123.0(3) . . . yes
C(5) C(6) C(39) 118.5(3) . . . yes
C(1) C(7) C(8) 118.3(3) . . . yes
C(1) C(7) C(12) 123.0(3) . . . yes
C(8) C(7) C(12) 118.8(3) . . . yes
C(7) C(8) C(9) 119.5(3) . . . yes
C(7) C(8) C(26) 119.4(3) . . . yes
C(9) C(8) C(26) 121.1(3) . . . yes
C(8) C(9) C(10) 120.1(3) . . . yes
C(9) C(10) C(11) 120.2(3) . . . yes
C(10) C(11) C(12) 121.2(3) . . . yes
C(7) C(12) C(11) 118.7(3) . . . yes
C(7) C(12) C(40) 122.5(3) . . . yes
C(11) C(12) C(40) 118.4(3) . . . yes
C(2) C(13) C(14) 113.2(2) . . . yes
C(2) C(13) C(25) 109.4(2) . . . yes
C(2) C(13) C(26) 108.4(2) . . . yes
C(14) C(13) C(25) 107.6(3) . . . yes
C(14) C(13) C(26) 106.8(2) . . . yes
C(25) C(13) C(26) 111.5(2) . . . yes
C(13) C(14) C(15) 123.0(3) . . . yes
C(13) C(14) C(19) 120.6(3) . . . yes
C(15) C(14) C(19) 116.3(3) . . . yes
C(14) C(15) C(16) 121.8(3) . . . yes
C(15) C(16) C(17) 119.8(4) . . . yes
C(16) C(17) C(18) 120.2(3) . . . yes
C(17) C(18) C(19) 118.9(3) . . . yes
O(1) C(19) C(14) 122.7(3) . . . yes
O(1) C(19) C(18) 114.4(3) . . . yes
C(14) C(19) C(18) 122.9(3) . . . yes
O(1) C(20) C(21) 114.6(3) . . . yes
O(1) C(20) C(25) 122.2(3) . . . yes
C(21) C(20) C(25) 123.2(3) . . . yes
C(20) C(21) C(22) 118.9(3) . . . yes
C(21) C(22) C(23) 119.5(3) . . . yes
C(22) C(23) C(24) 120.3(3) . . . yes
C(23) C(24) C(25) 122.0(3) . . . yes
C(13) C(25) C(20) 120.6(3) . . . yes
C(13) C(25) C(24) 123.4(3) . . . yes
C(20) C(25) C(24) 115.9(3) . . . yes
C(8) C(26) C(13) 109.2(2) . . . yes
C(8) C(26) C(27) 109.5(2) . . . yes
C(8) C(26) C(38) 112.0(2) . . . yes
C(13) C(26) C(27) 110.8(2) . . . yes
C(13) C(26) C(38) 107.3(2) . . . yes
C(27) C(26) C(38) 108.0(2) . . . yes
C(26) C(27) C(28) 123.2(3) . . . yes
C(26) C(27) C(32) 120.9(3) . . . yes
C(28) C(27) C(32) 115.9(3) . . . yes
C(27) C(28) C(29) 122.3(3) . . . yes
C(28) C(29) C(30) 120.0(3) . . . yes
C(29) C(30) C(31) 119.4(3) . . . yes
C(30) C(31) C(32) 119.7(3) . . . yes
O(2) C(32) C(27) 122.3(3) . . . yes
O(2) C(32) C(31) 115.1(3) . . . yes
C(27) C(32) C(31) 122.6(3) . . . yes
O(2) C(33) C(34) 114.4(3) . . . yes
O(2) C(33) C(38) 122.5(3) . . . yes
C(34) C(33) C(38) 123.0(3) . . . yes
C(33) C(34) C(35) 119.3(3) . . . yes
C(34) C(35) C(36) 119.5(3) . . . yes
C(35) C(36) C(37) 120.7(3) . . . yes
C(36) C(37) C(38) 121.0(3) . . . yes
C(26) C(38) C(33) 121.3(3) . . . yes
C(26) C(38) C(37) 122.1(3) . . . yes
C(33) C(38) C(37) 116.4(3) . . . yes

loop_
_geom_bond_atom_site_label_1
_geom_bond_atom_site_label_2
_geom_bond_distance
_geom_bond_site_symmetry_1
_geom_bond_site_symmetry_2
_geom_bond_publ_flag
O(1) C(19) 1.383(4) . . yes
O(1) C(20) 1.381(4) . . yes
O(2) C(32) 1.383(4) . . yes
O(2) C(33) 1.388(4) . . yes
C(1) C(2) 1.406(4) . . yes
C(1) C(6) 1.408(4) . . yes
C(1) C(7) 1.485(4) . . yes
C(2) C(3) 1.388(4) . . yes
C(2) C(13) 1.526(4) . . yes
C(3) C(4) 1.381(5) . . yes
C(4) C(5) 1.377(5) . . yes
C(5) C(6) 1.386(5) . . yes
C(6) C(39) 1.526(6) . . yes
C(7) C(8) 1.402(4) . . yes
C(7) C(12) 1.415(4) . . yes
C(8) C(9) 1.390(4) . . yes
C(8) C(26) 1.525(4) . . yes
C(9) C(10) 1.384(5) . . yes
C(10) C(11) 1.369(5) . . yes
C(11) C(12) 1.388(5) . . yes
C(12) C(40) 1.506(5) . . yes
C(13) C(14) 1.525(4) . . yes
C(13) C(25) 1.548(4) . . yes
C(13) C(26) 1.652(4) . . yes
C(14) C(15) 1.400(4) . . yes
C(14) C(19) 1.383(4) . . yes
C(15) C(16) 1.381(5) . . yes
C(16) C(17) 1.375(6) . . yes
C(17) C(18) 1.378(5) . . yes
C(18) C(19) 1.385(5) . . yes
C(20) C(21) 1.386(5) . . yes
C(20) C(25) 1.385(4) . . yes
C(21) C(22) 1.390(5) . . yes
C(22) C(23) 1.372(5) . . yes
C(23) C(24) 1.383(5) . . yes
C(24) C(25) 1.395(4) . . yes
C(26) C(27) 1.534(4) . . yes
C(26) C(38) 1.522(4) . . yes
C(27) C(28) 1.400(4) . . yes
C(27) C(32) 1.392(4) . . yes
C(28) C(29) 1.376(4) . . yes
C(29) C(30) 1.388(5) . . yes
C(30) C(31) 1.377(5) . . yes
C(31) C(32) 1.386(4) . . yes
C(33) C(34) 1.385(4) . . yes
C(33) C(38) 1.379(4) . . yes
C(34) C(35) 1.376(5) . . yes
C(35) C(36) 1.385(5) . . yes
C(36) C(37) 1.377(5) . . yes
C(37) C(38) 1.411(4) . . yes

loop_
_geom_contact_atom_site_label_1
_geom_contact_atom_site_label_2
_geom_contact_distance
_geom_contact_site_symmetry_1
_geom_contact_site_symmetry_2
_geom_contact_publ_flag
C(3) C(35) 3.577(5) . 2_442 ?
C(4) C(40) 3.437(6) . 3_443 ?
C(5) C(32) 3.561(4) . 2_342 ?
C(34) C(39) 3.543(6) . 2_352 ?

loop_
_geom_torsion_atom_site_label_1
_geom_torsion_atom_site_label_2
_geom_torsion_atom_site_label_3
_geom_torsion_atom_site_label_4
_geom_torsion
_geom_torsion_site_symmetry_1
_geom_torsion_site_symmetry_2
_geom_torsion_site_symmetry_3
_geom_torsion_site_symmetry_4
_geom_torsion_publ_flag
O(1) C(19) C(14) C(13) 5.1(5) . . . . yes
O(1) C(19) C(14) C(15) -178.9(3) . . . . yes
O(1) C(19) C(18) C(17) 178.5(3) . . . . yes
O(1) C(20) C(21) C(22) -178.8(3) . . . . yes
O(1) C(20) C(25) C(13) -2.1(5) . . . . yes
O(1) C(20) C(25) C(24) 176.1(3) . . . . yes
O(2) C(32) C(27) C(26) -1.5(4) . . . . yes
O(2) C(32) C(27) C(28) 176.8(3) . . . . yes
O(2) C(32) C(31) C(30) -178.9(3) . . . . yes
O(2) C(33) C(34) C(35) 178.2(3) . . . . yes
O(2) C(33) C(38) C(26) 6.0(5) . . . . yes
O(2) C(33) C(38) C(37) -177.6(3) . . . . yes
C(1) C(2) C(3) C(4) 5.9(5) . . . . yes
C(1) C(2) C(13) C(14) -153.3(3) . . . . yes
C(1) C(2) C(13) C(25) 86.8(3) . . . . yes
C(1) C(2) C(13) C(26) -35.0(4) . . . . yes
C(1) C(6) C(5) C(4) -1.3(6) . . . . yes
C(1) C(7) C(8) C(9) 166.5(3) . . . . yes
C(1) C(7) C(8) C(26) -13.6(4) . . . . yes
C(1) C(7) C(12) C(11) -168.8(3) . . . . yes
C(1) C(7) C(12) C(40) 19.0(6) . . . . yes
C(2) C(1) C(6) C(5) 9.6(5) . . . . yes
C(2) C(1) C(6) C(39) -164.5(4) . . . . yes
C(2) C(1) C(7) C(8) 36.2(5) . . . . yes
C(2) C(1) C(7) C(12) -142.6(3) . . . . yes
C(2) C(3) C(4) C(5) 2.4(5) . . . . yes
C(2) C(13) C(14) C(15) 36.7(4) . . . . yes
C(2) C(13) C(14) C(19) -147.6(3) . . . . yes
C(2) C(13) C(25) C(20) 148.7(3) . . . . yes
C(2) C(13) C(25) C(24) -29.5(4) . . . . yes
C(2) C(13) C(26) C(8) 52.6(3) . . . . yes
C(2) C(13) C(26) C(27) -68.0(3) . . . . yes
C(2) C(13) C(26) C(38) 174.3(2) . . . . yes
C(3) C(2) C(1) C(6) -11.9(5) . . . . yes
C(3) C(2) C(1) C(7) 172.9(3) . . . . yes
C(3) C(2) C(13) C(14) 25.8(4) . . . . yes
C(3) C(2) C(13) C(25) -94.2(3) . . . . yes
C(3) C(2) C(13) C(26) 144.1(3) . . . . yes
C(3) C(4) C(5) C(6) -4.7(6) . . . . yes
C(4) C(3) C(2) C(13) -173.2(3) . . . . yes
C(4) C(5) C(6) C(39) 173.0(4) . . . . yes
C(5) C(6) C(1) C(7) -175.3(3) . . . . yes
C(6) C(1) C(2) C(13) 167.2(3) . . . . yes
C(6) C(1) C(7) C(8) -139.0(3) . . . . yes
C(6) C(1) C(7) C(12) 42.3(5) . . . . yes
C(7) C(1) C(2) C(13) -8.0(4) . . . . yes
C(7) C(1) C(6) C(39) 10.6(6) . . . . yes
C(7) C(8) C(9) C(10) 6.8(5) . . . . yes
C(7) C(8) C(26) C(13) -29.8(4) . . . . yes
C(7) C(8) C(26) C(27) 91.7(3) . . . . yes
C(7) C(8) C(26) C(38) -148.5(3) . . . . yes
C(7) C(12) C(11) C(10) -2.3(6) . . . . yes
C(8) C(7) C(12) C(11) 12.4(5) . . . . yes
C(8) C(7) C(12) C(40) -159.8(4) . . . . yes
C(8) C(9) C(10) C(11) 3.5(5) . . . . yes
C(8) C(26) C(13) C(14) 174.9(2) . . . . yes
C(8) C(26) C(13) C(25) -67.8(3) . . . . yes
C(8) C(26) C(27) C(28) -32.9(4) . . . . yes
C(8) C(26) C(27) C(32) 145.3(3) . . . . yes
C(8) C(26) C(38) C(33) -146.0(3) . . . . yes
C(8) C(26) C(38) C(37) 37.9(4) . . . . yes
C(9) C(8) C(7) C(12) -14.7(5) . . . . yes
C(9) C(8) C(26) C(13) 150.1(3) . . . . yes
C(9) C(8) C(26) C(27) -88.4(3) . . . . yes
C(9) C(8) C(26) C(38) 31.4(4) . . . . yes
C(9) C(10) C(11) C(12) -5.7(6) . . . . yes
C(10) C(9) C(8) C(26) -173.1(3) . . . . yes
C(10) C(11) C(12) C(40) 170.2(4) . . . . yes
C(12) C(7) C(8) C(26) 165.2(3) . . . . yes
C(13) C(14) C(15) C(16) 176.2(3) . . . . yes
C(13) C(14) C(19) C(18) -175.3(3) . . . . yes
C(13) C(25) C(20) C(21) 177.7(3) . . . . yes
C(13) C(25) C(24) C(23) -178.0(3) . . . . yes
C(13) C(26) C(27) C(28) 87.7(3) . . . . yes
C(13) C(26) C(27) C(32) -94.2(3) . . . . yes
C(13) C(26) C(38) C(33) 94.1(3) . . . . yes
C(13) C(26) C(38) C(37) -82.0(3) . . . . yes
C(14) C(13) C(25) C(20) 25.3(4) . . . . yes
C(14) C(13) C(25) C(24) -152.8(3) . . . . yes
C(14) C(13) C(26) C(27) 54.3(3) . . . . yes
C(14) C(13) C(26) C(38) -63.4(3) . . . . yes
C(14) C(15) C(16) C(17) -0.8(5) . . . . yes
C(14) C(19) O(1) C(20) 21.4(4) . . . . yes
C(14) C(19) C(18) C(17) -1.2(5) . . . . yes
C(15) C(14) C(13) C(25) 157.6(3) . . . . yes
C(15) C(14) C(13) C(26) -82.6(3) . . . . yes
C(15) C(14) C(19) C(18) 0.7(5) . . . . yes
C(15) C(16) C(17) C(18) 0.3(6) . . . . yes
C(16) C(15) C(14) C(19) 0.3(5) . . . . yes
C(16) C(17) C(18) C(19) 0.7(5) . . . . yes
C(18) C(19) O(1) C(20) -158.2(3) . . . . yes
C(19) O(1) C(20) C(21) 157.4(3) . . . . yes
C(19) O(1) C(20) C(25) -22.7(4) . . . . yes
C(19) C(14) C(13) C(25) -26.7(4) . . . . yes
C(19) C(14) C(13) C(26) 93.1(3) . . . . yes
C(20) C(21) C(22) C(23) 1.7(5) . . . . yes
C(20) C(25) C(13) C(26) -91.4(3) . . . . yes
C(20) C(25) C(24) C(23) 3.8(5) . . . . yes
C(21) C(20) C(25) C(24) -4.0(5) . . . . yes
C(21) C(22) C(23) C(24) -1.9(5) . . . . yes
C(22) C(21) C(20) C(25) 1.4(5) . . . . yes
C(22) C(23) C(24) C(25) -0.9(5) . . . . yes
C(24) C(25) C(13) C(26) 90.5(3) . . . . yes
C(25) C(13) C(26) C(27) 171.5(2) . . . . yes
C(25) C(13) C(26) C(38) 53.8(3) . . . . yes
C(26) C(27) C(28) C(29) -178.8(3) . . . . yes
C(26) C(27) C(32) C(31) 179.7(3) . . . . yes
C(26) C(38) C(33) C(34) -174.4(3) . . . . yes
C(26) C(38) C(37) C(36) 175.6(3) . . . . yes
C(27) C(26) C(38) C(33) -25.4(4) . . . . yes
C(27) C(26) C(38) C(37) 158.5(3) . . . . yes
C(27) C(28) C(29) C(30) -1.8(5) . . . . yes
C(27) C(32) O(2) C(33) -20.9(4) . . . . yes
C(27) C(32) C(31) C(30) -0.1(5) . . . . yes
C(28) C(27) C(26) C(38) -155.1(3) . . . . yes
C(28) C(27) C(32) C(31) -2.0(4) . . . . yes
C(28) C(29) C(30) C(31) -0.4(5) . . . . yes
C(29) C(28) C(27) C(32) 2.9(5) . . . . yes
C(29) C(30) C(31) C(32) 1.3(5) . . . . yes
C(31) C(32) O(2) C(33) 158.0(3) . . . . yes
C(32) O(2) C(33) C(34) -160.9(3) . . . . yes
C(32) O(2) C(33) C(38) 18.7(4) . . . . yes
C(32) C(27) C(26) C(38) 23.1(4) . . . . yes
C(33) C(34) C(35) C(36) -0.5(6) . . . . yes
C(33) C(38) C(37) C(36) -0.7(5) . . . . yes
C(34) C(33) C(38) C(37) 2.0(5) . . . . yes
C(34) C(35) C(36) C(37) 1.7(6) . . . . yes
C(35) C(34) C(33) C(38) -1.4(5) . . . . yes
C(35) C(36) C(37) C(38) -1.1(5) . . . . yes
C(35) C(36) C(37) C(38) -1.1(5) . . . . yes

loop_
_cod_related_entry_id
_cod_related_entry_database
_cod_related_entry_code
1 ChemSpider 9289379
